data_2224465
loop_
_publ_author_name
'Loh, Wan-Sin'
'Fun, Hoong-Kun'
'Sarveswari, S.'
'Vijayakumar, V.'
'Reddy, B. Palakshi'

_publ_section_title
;
 3-Acetyl-6-chloro-2-methyl-4-phenylquinolinium hydrogen sulfate
;
_journal_coeditor_code TK2576
_journal_issue 12
_journal_name_full 'Acta Crystallographica Section E'
_journal_page_first o3144
_journal_page_last o3145
_journal_paper_doi 10.1107/S1600536809048934
_journal_volume 65
_journal_year 2009
_chemical_formula_iupac 'C18 H15 Cl N O +, H S O4 -'
_chemical_formula_moiety 'C18 H15 Cl N O +, H O4 S -'
_chemical_formula_sum 'C18 H16 Cl N O5 S'
_chemical_formula_weight 393.83
_chemical_name_systematic
;
3-Acetyl-6-chloro-2-methyl-4-phenylquinolinium hydrogen sulfate
;
_space_group_IT_number 2
_symmetry_cell_setting triclinic
_symmetry_space_group_name_Hall '-P 1'
_symmetry_space_group_name_H-M 'P -1'
_atom_sites_solution_hydrogens geom
_atom_sites_solution_primary direct
_atom_sites_solution_secondary difmap
_audit_creation_method SHELXL-97
_cell_angle_alpha 92.4850(10)
_cell_angle_beta 91.8890(10)
_cell_angle_gamma 99.5390(10)
_cell_formula_units_Z 2
_cell_length_a 7.39120(10)
_cell_length_b 8.85470(10)
_cell_length_c 13.3413(2)
_cell_measurement_reflns_used 6943
_cell_measurement_temperature 100.00(10)
_cell_measurement_theta_max 30.0
_cell_measurement_theta_min 2.3
_cell_volume 859.55(2)
_computing_cell_refinement 'SAINT (Bruker, 2005)'
_computing_data_collection 'APEX2 (Bruker, 2005)'
_computing_data_reduction 'SAINT (Bruker, 2005)'
_computing_molecular_graphics 'SHELXTL (Sheldrick, 2008)'
_computing_publication_material
;
SHELXTL (Sheldrick, 2008) and PLATON (Spek, 2009)
;
_computing_structure_refinement 'SHELXTL (Sheldrick, 2008)'
_computing_structure_solution 'SHELXTL (Sheldrick, 2008)'
_diffrn_ambient_temperature 100.00(10)
_diffrn_measured_fraction_theta_full 0.997
_diffrn_measured_fraction_theta_max 0.997
_diffrn_measurement_device_type
;
Bruker SMART APEXII CCD area-detector diffractometer
;
_diffrn_measurement_method '\f and \w scans'
_diffrn_radiation_monochromator graphite
_diffrn_radiation_source 'fine-focus sealed tube'
_diffrn_radiation_type MoK\a
_diffrn_radiation_wavelength 0.71073
_diffrn_reflns_av_R_equivalents 0.036
_diffrn_reflns_av_sigmaI/netI 0.039
_diffrn_reflns_limit_h_max 10
_diffrn_reflns_limit_h_min -10
_diffrn_reflns_limit_k_max 12
_diffrn_reflns_limit_k_min -12
_diffrn_reflns_limit_l_max 18
_diffrn_reflns_limit_l_min -17
_diffrn_reflns_number 20789
_diffrn_reflns_theta_full 30.1
_diffrn_reflns_theta_max 30.1
_diffrn_reflns_theta_min 2.3
_diffrn_standards_number 0
_exptl_absorpt_coefficient_mu 0.374
_exptl_absorpt_correction_T_max 0.960
_exptl_absorpt_correction_T_min 0.902
_exptl_absorpt_correction_type multi-scan
_exptl_absorpt_process_details '(<i>SADABS</i>; Bruker, 2005)'
_exptl_crystal_colour colourless
_exptl_crystal_density_diffrn 1.522
_exptl_crystal_density_method 'not measured'
_exptl_crystal_description block
_exptl_crystal_F_000 408
_exptl_crystal_size_max 0.28
_exptl_crystal_size_mid 0.18
_exptl_crystal_size_min 0.11
_refine_diff_density_max 0.49
_refine_diff_density_min -0.46
_refine_ls_extinction_method none
_refine_ls_goodness_of_fit_ref 1.05
_refine_ls_hydrogen_treatment refall
_refine_ls_matrix_type full
_refine_ls_number_parameters 299
_refine_ls_number_reflns 5036
_refine_ls_number_restraints 0
_refine_ls_restrained_S_all 1.05
_refine_ls_R_factor_all 0.060
_refine_ls_R_factor_gt 0.044
_refine_ls_shift/su_max 0.000
_refine_ls_shift/su_max_lt 0.001
_refine_ls_shift/su_mean 0.000
_refine_ls_structure_factor_coef Fsqd
_refine_ls_weighting_details 'calc w=1/[\s^2^(Fo^2^)+(0.0423P)^2^+0.5203P] where P=(Fo^2^+2Fc^2^)/3'
_refine_ls_weighting_scheme calc
_refine_ls_wR_factor_gt 0.094
_refine_ls_wR_factor_ref 0.100
_reflns_number_gt 4099
_reflns_number_total 5036
_reflns_threshold_expression I>2\s(I)
_cod_data_source_file tk2576.cif
_cod_data_source_block I
_cod_depositor_comments
;
The following automatic conversions were performed:
'_symmetry_cell_setting' value 'Triclinic' changed to 'triclinic'
according to '/home/saulius/struct/CIF-dictionaries/cif_core.dic'
dictionary named 'cif_core.dic' version 2.4.1 from 2010-06-29.

Automatic conversion script
Id: cif_fix_enum 1527 2010-12-29 10:47:43Z saulius 

The following automatic conversions were performed:

'_symmetry_cell_setting' value 'Triclinic' changed to 'triclinic'
according to /home/saulius/struct/CIF-dictionaries/cif_core.dic
dictionary named 'cif_core.dic' version 2.4.1 from 2010-06-29.

Automatic conversion script
Id: cif_fix_values 1715 2011-07-08 13:25:40Z adriana 
;
_cod_database_code 2224465
_cod_database_fobs_code 2224465

loop_
_symmetry_equiv_pos_as_xyz
'x, y, z'
'-x, -y, -z'

loop_
_atom_site_type_symbol
_atom_site_label
_atom_site_fract_x
_atom_site_fract_y
_atom_site_fract_z
_atom_site_U_iso_or_equiv
_atom_site_adp_type
_atom_site_calc_flag
_atom_site_refinement_flags
_atom_site_occupancy
_atom_site_disorder_assembly
_atom_site_disorder_group
Cl Cl1 -0.07965(6) 1.15710(5) 0.87223(3) 0.02195(11) Uani d . 1 . .
O O1 0.84858(17) 0.74796(14) 0.81500(10) 0.0227(3) Uani d . 1 . .
N N1 0.56245(19) 1.06536(16) 0.64462(11) 0.0144(3) Uani d . 1 . .
C C1 0.3576(2) 0.98834(18) 0.77580(12) 0.0130(3) Uani d . 1 . .
C C2 0.2022(2) 1.01001(19) 0.83015(13) 0.0153(3) Uani d . 1 . .
C C3 0.1135(2) 1.12951(19) 0.80771(13) 0.0161(3) Uani d . 1 . .
C C4 0.1734(2) 1.23192(19) 0.73288(13) 0.0174(3) Uani d . 1 . .
C C5 0.3223(2) 1.21203(19) 0.67852(13) 0.0163(3) Uani d . 1 . .
C C6 0.4145(2) 1.08892(18) 0.69952(12) 0.0138(3) Uani d . 1 . .
C C7 0.6577(2) 0.95245(18) 0.65899(12) 0.0144(3) Uani d . 1 . .
C C8 0.6082(2) 0.85283(17) 0.73720(12) 0.0135(3) Uani d . 1 . .
C C9 0.4607(2) 0.86836(17) 0.79479(12) 0.0128(3) Uani d . 1 . .
C C10 0.4060(2) 0.76276(17) 0.87655(12) 0.0131(3) Uani d . 1 . .
C C11 0.5030(2) 0.78222(19) 0.96875(13) 0.0165(3) Uani d . 1 . .
C C12 0.4476(2) 0.6859(2) 1.04564(13) 0.0178(3) Uani d . 1 . .
C C13 0.2988(2) 0.56871(19) 1.02989(14) 0.0184(3) Uani d . 1 . .
C C14 0.2033(2) 0.54837(19) 0.93779(14) 0.0185(3) Uani d . 1 . .
C C15 0.2549(2) 0.64550(19) 0.86090(13) 0.0163(3) Uani d . 1 . .
C C16 0.8098(2) 0.9359(2) 0.59146(14) 0.0191(3) Uani d . 1 . .
C C17 0.7189(2) 0.72549(19) 0.75589(13) 0.0157(3) Uani d . 1 . .
C C18 0.6537(3) 0.5756(2) 0.69949(16) 0.0243(4) Uani d . 1 . .
S S1 0.21895(5) 0.66550(5) 0.53846(3) 0.01523(10) Uani d . 1 . .
O O3 0.22537(17) 0.50022(14) 0.54897(10) 0.0226(3) Uani d . 1 . .
O O2 0.09255(19) 0.67613(15) 0.44494(10) 0.0218(3) Uani d . 1 . .
O O4 0.14599(19) 0.73228(17) 0.62452(10) 0.0284(3) Uani d . 1 . .
O O5 0.39820(17) 0.74590(14) 0.51153(10) 0.0217(3) Uani d . 1 . .
H H2A 0.158(3) 0.941(2) 0.8811(15) 0.014(5) Uiso d . 1 . .
H H4A 0.108(3) 1.313(2) 0.7209(16) 0.024(5) Uiso d . 1 . .
H H5A 0.363(3) 1.281(2) 0.6270(16) 0.023(5) Uiso d . 1 . .
H H11A 0.606(3) 0.861(2) 0.9797(16) 0.023(5) Uiso d . 1 . .
H H12A 0.513(3) 0.700(2) 1.1086(16) 0.019(5) Uiso d . 1 . .
H H13A 0.258(3) 0.501(2) 1.0818(17) 0.026(6) Uiso d . 1 . .
H H14A 0.100(3) 0.468(2) 0.9267(16) 0.025(5) Uiso d . 1 . .
H H15A 0.189(3) 0.634(2) 0.7994(15) 0.016(5) Uiso d . 1 . .
H H18A 0.736(3) 0.507(3) 0.7149(18) 0.038(7) Uiso d . 1 . .
H H18B 0.536(3) 0.538(3) 0.7207(18) 0.032(6) Uiso d . 1 . .
H H18C 0.641(3) 0.587(3) 0.631(2) 0.039(7) Uiso d . 1 . .
H H16A 0.772(4) 0.847(3) 0.548(2) 0.057(8) Uiso d . 1 . .
H H16B 0.838(4) 1.017(3) 0.552(2) 0.042(7) Uiso d . 1 . .
H H16C 0.921(4) 0.922(3) 0.6250(19) 0.039(7) Uiso d . 1 . .
H H1N1 0.592(3) 1.124(3) 0.5945(18) 0.032(6) Uiso d . 1 . .
H H1O2 -0.001(5) 0.624(4) 0.447(2) 0.070(11) Uiso d . 1 . .

loop_
_atom_site_aniso_label
_atom_site_aniso_U_11
_atom_site_aniso_U_22
_atom_site_aniso_U_33
_atom_site_aniso_U_12
_atom_site_aniso_U_13
_atom_site_aniso_U_23
Cl1 0.01539(19) 0.0206(2) 0.0306(2) 0.00572(15) 0.00463(16) -0.00319(17)
O1 0.0157(6) 0.0233(6) 0.0296(7) 0.0043(5) -0.0031(5) 0.0052(5)
N1 0.0154(6) 0.0136(6) 0.0140(7) 0.0013(5) 0.0007(5) 0.0032(5)
C1 0.0121(7) 0.0123(7) 0.0143(7) 0.0013(5) -0.0003(6) -0.0004(6)
C2 0.0130(7) 0.0154(7) 0.0168(8) 0.0004(6) 0.0000(6) -0.0004(6)
C3 0.0126(7) 0.0169(7) 0.0186(8) 0.0031(6) -0.0001(6) -0.0042(6)
C4 0.0193(8) 0.0147(7) 0.0188(8) 0.0057(6) -0.0043(6) -0.0009(6)
C5 0.0185(8) 0.0147(7) 0.0155(8) 0.0027(6) -0.0027(6) 0.0003(6)
C6 0.0140(7) 0.0133(7) 0.0136(8) 0.0011(6) -0.0002(6) -0.0004(6)
C7 0.0129(7) 0.0148(7) 0.0147(8) 0.0004(6) -0.0006(6) 0.0001(6)
C8 0.0130(7) 0.0124(7) 0.0149(8) 0.0015(6) -0.0005(6) 0.0007(6)
C9 0.0123(7) 0.0123(7) 0.0129(7) -0.0002(6) -0.0015(6) -0.0011(6)
C10 0.0124(7) 0.0128(7) 0.0151(8) 0.0042(6) 0.0036(6) 0.0017(6)
C11 0.0152(8) 0.0163(7) 0.0175(8) 0.0017(6) -0.0002(6) 0.0006(6)
C12 0.0189(8) 0.0219(8) 0.0142(8) 0.0079(6) 0.0006(6) 0.0023(6)
C13 0.0211(8) 0.0168(8) 0.0198(9) 0.0078(6) 0.0080(7) 0.0056(6)
C14 0.0171(8) 0.0157(8) 0.0221(9) 0.0006(6) 0.0055(7) 0.0013(6)
C15 0.0144(7) 0.0180(8) 0.0163(8) 0.0017(6) 0.0002(6) 0.0014(6)
C16 0.0170(8) 0.0205(8) 0.0202(9) 0.0028(7) 0.0050(7) 0.0049(7)
C17 0.0141(7) 0.0175(8) 0.0168(8) 0.0043(6) 0.0046(6) 0.0052(6)
C18 0.0292(10) 0.0202(9) 0.0253(10) 0.0104(8) -0.0030(8) -0.0014(7)
S1 0.01399(19) 0.01650(19) 0.0145(2) 0.00016(14) -0.00041(14) 0.00325(14)
O3 0.0195(6) 0.0172(6) 0.0317(7) 0.0035(5) -0.0023(5) 0.0090(5)
O2 0.0197(6) 0.0224(6) 0.0219(7) -0.0004(5) -0.0081(5) 0.0066(5)
O4 0.0267(7) 0.0362(8) 0.0224(7) 0.0081(6) 0.0001(6) -0.0061(6)
O5 0.0152(6) 0.0243(6) 0.0239(7) -0.0029(5) -0.0023(5) 0.0094(5)

loop_
_atom_type_symbol
_atom_type_description
_atom_type_scat_dispersion_real
_atom_type_scat_dispersion_imag
_atom_type_scat_source
C C 0.0033 0.0016 'International Tables Vol C Tables 4.2.6.8 and 6.1.1.4'
H H 0.0000 0.0000 'International Tables Vol C Tables 4.2.6.8 and 6.1.1.4'
N N 0.0061 0.0033 'International Tables Vol C Tables 4.2.6.8 and 6.1.1.4'
O O 0.0106 0.0060 'International Tables Vol C Tables 4.2.6.8 and 6.1.1.4'
S S 0.1246 0.1234 'International Tables Vol C Tables 4.2.6.8 and 6.1.1.4'
Cl Cl 0.1484 0.1585 'International Tables Vol C Tables 4.2.6.8 and 6.1.1.4'

loop_
_geom_angle_atom_site_label_1
_geom_angle_atom_site_label_2
_geom_angle_atom_site_label_3
_geom_angle_site_symmetry_1
_geom_angle_site_symmetry_3
_geom_angle
_geom_angle_publ_flag
C7 N1 C6 . . 124.00(14) ?
C7 N1 H1N1 . . 117.5(16) ?
C6 N1 H1N1 . . 118.4(16) ?
C6 C1 C2 . . 118.86(14) ?
C6 C1 C9 . . 118.26(14) ?
C2 C1 C9 . . 122.87(15) ?
C3 C2 C1 . . 118.80(15) ?
C3 C2 H2A . . 120.3(12) ?
C1 C2 H2A . . 120.9(12) ?
C2 C3 C4 . . 122.16(16) ?
C2 C3 Cl1 . . 119.71(13) ?
C4 C3 Cl1 . . 118.13(13) ?
C5 C4 C3 . . 120.02(15) ?
C5 C4 H4A . . 121.3(13) ?
C3 C4 H4A . . 118.7(13) ?
C4 C5 C6 . . 118.85(15) ?
C4 C5 H5A . . 120.4(13) ?
C6 C5 H5A . . 120.8(13) ?
N1 C6 C1 . . 118.95(14) ?
N1 C6 C5 . . 119.76(14) ?
C1 C6 C5 . . 121.29(15) ?
N1 C7 C8 . . 118.46(15) ?
N1 C7 C16 . . 118.53(15) ?
C8 C7 C16 . . 123.01(14) ?
C9 C8 C7 . . 120.87(14) ?
C9 C8 C17 . . 120.18(14) ?
C7 C8 C17 . . 118.94(14) ?
C8 C9 C1 . . 119.40(14) ?
C8 C9 C10 . . 121.29(14) ?
C1 C9 C10 . . 119.31(14) ?
C11 C10 C15 . . 120.07(15) ?
C11 C10 C9 . . 120.25(14) ?
C15 C10 C9 . . 119.68(14) ?
C12 C11 C10 . . 119.83(16) ?
C12 C11 H11A . . 119.6(13) ?
C10 C11 H11A . . 120.5(13) ?
C13 C12 C11 . . 120.13(16) ?
C13 C12 H12A . . 120.1(12) ?
C11 C12 H12A . . 119.7(13) ?
C12 C13 C14 . . 120.02(16) ?
C12 C13 H13A . . 121.6(13) ?
C14 C13 H13A . . 118.4(14) ?
C13 C14 C15 . . 120.51(16) ?
C13 C14 H14A . . 120.4(13) ?
C15 C14 H14A . . 119.1(13) ?
C14 C15 C10 . . 119.42(16) ?
C14 C15 H15A . . 121.0(12) ?
C10 C15 H15A . . 119.6(12) ?
C7 C16 H16A . . 108.2(18) ?
C7 C16 H16B . . 113.0(17) ?
H16A C16 H16B . . 107(2) ?
C7 C16 H16C . . 114.5(15) ?
H16A C16 H16C . . 107(2) ?
H16B C16 H16C . . 107(2) ?
O1 C17 C18 . . 123.85(16) ?
O1 C17 C8 . . 119.92(15) ?
C18 C17 C8 . . 116.21(15) ?
C17 C18 H18A . . 108.6(15) ?
C17 C18 H18B . . 107.4(15) ?
H18A C18 H18B . . 111(2) ?
C17 C18 H18C . . 112.1(15) ?
H18A C18 H18C . . 112(2) ?
H18B C18 H18C . . 106(2) ?
O4 S1 O5 . . 114.16(8) ?
O4 S1 O3 . . 112.00(8) ?
O5 S1 O3 . . 110.14(8) ?
O4 S1 O2 . . 109.30(8) ?
O5 S1 O2 . . 104.05(8) ?
O3 S1 O2 . . 106.62(7) ?
S1 O2 H1O2 . . 112(2) ?

loop_
_geom_bond_atom_site_label_1
_geom_bond_atom_site_label_2
_geom_bond_site_symmetry_2
_geom_bond_distance
_geom_bond_publ_flag
Cl1 C3 . 1.7373(17) ?
O1 C17 . 1.206(2) ?
N1 C7 . 1.332(2) ?
N1 C6 . 1.375(2) ?
N1 H1N1 . 0.88(2) ?
C1 C6 . 1.410(2) ?
C1 C2 . 1.414(2) ?
C1 C9 . 1.433(2) ?
C2 C3 . 1.372(2) ?
C2 H2A . 0.961(19) ?
C3 C4 . 1.410(2) ?
C4 C5 . 1.369(2) ?
C4 H4A . 0.95(2) ?
C5 C6 . 1.411(2) ?
C5 H5A . 0.96(2) ?
C7 C8 . 1.414(2) ?
C7 C16 . 1.486(2) ?
C8 C9 . 1.376(2) ?
C8 C17 . 1.523(2) ?
C9 C10 . 1.490(2) ?
C10 C11 . 1.393(2) ?
C10 C15 . 1.396(2) ?
C11 C12 . 1.391(2) ?
C11 H11A . 0.95(2) ?
C12 C13 . 1.385(3) ?
C12 H12A . 0.95(2) ?
C13 C14 . 1.386(3) ?
C13 H13A . 0.96(2) ?
C14 C15 . 1.390(2) ?
C14 H14A . 0.95(2) ?
C15 H15A . 0.93(2) ?
C16 H16A . 0.96(3) ?
C16 H16B . 0.91(3) ?
C16 H16C . 0.95(3) ?
C17 C18 . 1.496(3) ?
C18 H18A . 0.95(3) ?
C18 H18B . 0.94(3) ?
C18 H18C . 0.92(3) ?
S1 O4 . 1.4306(14) ?
S1 O5 . 1.4602(13) ?
S1 O3 . 1.4846(12) ?
S1 O2 . 1.5495(13) ?
O2 H1O2 . 0.77(3) ?

loop_
_geom_hbond_atom_site_label_D
_geom_hbond_atom_site_label_H
_geom_hbond_atom_site_label_A
_geom_hbond_site_symmetry_A
_geom_hbond_distance_DH
_geom_hbond_distance_HA
_geom_hbond_distance_DA
_geom_hbond_angle_DHA
_geom_hbond_publ_flag
N1 H1N1 O5 2_676 0.88(2) 1.86(2) 2.7200(19) 168(2) yes
O2 H1O2 O3 2_566 0.77(4) 1.84(4) 2.6027(19) 180(5) yes
C5 H5A O3 1_565 0.96(2) 2.58(2) 3.304(2) 132.5(17) yes
C15 H15A O4 . 0.93(2) 2.55(2) 3.381(2) 148.0(15) yes
C16 H16C O4 1_655 0.95(3) 2.55(3) 3.332(2) 139(2) yes
C12 H12A Cg1 2_677 0.95(2) 2.74(2) 3.5884(18) 149.1(14) yes

loop_
_geom_torsion_atom_site_label_1
_geom_torsion_atom_site_label_2
_geom_torsion_atom_site_label_3
_geom_torsion_atom_site_label_4
_geom_torsion_site_symmetry_1
_geom_torsion_site_symmetry_2
_geom_torsion_site_symmetry_3
_geom_torsion_site_symmetry_4
_geom_torsion
_geom_torsion_publ_flag
C6 C1 C2 C3 . . . . -0.9(2) ?
C9 C1 C2 C3 . . . . 179.05(15) ?
C1 C2 C3 C4 . . . . -0.5(3) ?
C1 C2 C3 Cl1 . . . . 179.14(12) ?
C2 C3 C4 C5 . . . . 1.3(3) ?
Cl1 C3 C4 C5 . . . . -178.37(13) ?
C3 C4 C5 C6 . . . . -0.6(2) ?
C7 N1 C6 C1 . . . . -0.2(2) ?
C7 N1 C6 C5 . . . . -179.97(15) ?
C2 C1 C6 N1 . . . . -178.14(14) ?
C9 C1 C6 N1 . . . . 1.9(2) ?
C2 C1 C6 C5 . . . . 1.6(2) ?
C9 C1 C6 C5 . . . . -178.35(15) ?
C4 C5 C6 N1 . . . . 178.89(15) ?
C4 C5 C6 C1 . . . . -0.8(2) ?
C6 N1 C7 C8 . . . . -1.9(2) ?
C6 N1 C7 C16 . . . . 177.43(15) ?
N1 C7 C8 C9 . . . . 2.4(2) ?
C16 C7 C8 C9 . . . . -176.91(16) ?
N1 C7 C8 C17 . . . . -178.63(14) ?
C16 C7 C8 C17 . . . . 2.0(2) ?
C7 C8 C9 C1 . . . . -0.8(2) ?
C17 C8 C9 C1 . . . . -179.69(14) ?
C7 C8 C9 C10 . . . . 179.22(15) ?
C17 C8 C9 C10 . . . . 0.3(2) ?
C6 C1 C9 C8 . . . . -1.4(2) ?
C2 C1 C9 C8 . . . . 178.66(15) ?
C6 C1 C9 C10 . . . . 178.62(14) ?
C2 C1 C9 C10 . . . . -1.3(2) ?
C8 C9 C10 C11 . . . . 78.3(2) ?
C1 C9 C10 C11 . . . . -101.73(18) ?
C8 C9 C10 C15 . . . . -102.73(19) ?
C1 C9 C10 C15 . . . . 77.3(2) ?
C15 C10 C11 C12 . . . . -0.9(2) ?
C9 C10 C11 C12 . . . . 178.09(15) ?
C10 C11 C12 C13 . . . . 1.5(3) ?
C11 C12 C13 C14 . . . . -0.8(3) ?
C12 C13 C14 C15 . . . . -0.4(3) ?
C13 C14 C15 C10 . . . . 1.0(3) ?
C11 C10 C15 C14 . . . . -0.3(2) ?
C9 C10 C15 C14 . . . . -179.33(15) ?
C9 C8 C17 O1 . . . . -89.5(2) ?
C7 C8 C17 O1 . . . . 91.6(2) ?
C9 C8 C17 C18 . . . . 89.0(2) ?
C7 C8 C17 C18 . . . . -89.93(19) ?

loop_
_cod_related_entry_id
_cod_related_entry_database
_cod_related_entry_code
1 ChemSpider 30655960
